data_2106670
loop_
_publ_author_name
'Danot, M.'
'Brec, R.'

_publ_section_title
;
 Structure cristalline de Co0.25 Ti S2
;
_journal_name_full 'Acta Crystallographica B (24,1968-38,1982)'
_journal_page_first 1647
_journal_page_last 1652
_journal_volume 31
_journal_year 1975
_chemical_formula_sum 'Co0.25 S2 Ti'
_chemical_name_systematic 'Co0.25 Ti S2'
_space_group_IT_number 12
_symmetry_space_group_name_Hall '-C 2y'
_symmetry_space_group_name_H-M 'C 1 2/m 1'
_cell_angle_alpha 90
_cell_angle_beta 90.3
_cell_angle_gamma 90
_cell_formula_units_Z 16
_cell_length_a 11.78
_cell_length_b 6.81
_cell_length_c 11.24
_cell_volume 901.681
_citation_journal_id_ASTM ACBCAR
_cod_data_source_file Danot_ACBCAR_1975_34.cif
_cod_data_source_block Co0.25S2Ti1
_cod_original_cell_volume 901.6806
_cod_original_formula_sum 'Co0.25 S2 Ti1'
_cod_database_code 2106670

loop_
_symmetry_equiv_pos_as_xyz
x,y,z
-x,y,-z
-x,-y,-z
x,-y,z
x+1/2,y+1/2,z
-x+1/2,y+1/2,-z
-x+1/2,-y+1/2,-z
x+1/2,-y+1/2,z

loop_
_atom_site_label
_atom_site_type_symbol
_atom_site_fract_x
_atom_site_fract_y
_atom_site_fract_z
_atom_site_occupancy
_atom_site_U_iso_or_equiv
Co6 Co+2 0.25 0.25 0.5 0.255 0.0
Co5 Co+2 0.25 0.25 0 0.214 0.0
S1 S-2 0.8335 0 0.3805 1 0.0
S5 S-2 0.5835 0.249 0.3801 1 0.0
Co3 Co+2 0 0 0.5 0.114 0.0
S4 S-2 0.6671 0 0.1242 1 0.0
Ti2 Ti+3 0.5038 0 0.2485 1 0.0
Ti1 Ti+3 0.0024 0 0.2501 1 0.0
Co2 Co+2 0 0.5 0 0.214 0.0
Co1 Co+2 0 0 0 0.464 0.0
S2 S-2 0.8367 0 0.8744 1 0.0
S6 S-2 0.5829 0.2518 0.8746 1 0.0
Co4 Co+2 0 0.5 0.5 0.262 0.0
S3 S-2 0.6686 0 0.622 1 0.0
Ti3 Ti+3 0.2517 0.252 0.2487 1 0.0
